data_4107007
loop_
_publ_author_name
'William C. Ewing'
'Allegra Marchione'
'Daniel W. Himmelberger'
'Patrick J. Carroll'
'Larry G. Sneddon'

_publ_section_title
;
 Syntheses and Structural Characterizations of Anionic Borane-Capped
 Ammonia Borane Oligomers: Evidence for Ammonia Borane H2 Release via a
 Base-Promoted Anionic Dehydropolymerization Mechanism
;
_journal_name_full 'Journal of the American Chemical Society'
_journal_page_first 17093
_journal_page_last 17099
_journal_paper_doi 10.1021/ja207971h
_journal_volume 133
_journal_year 2011
_chemical_formula_sum 'C18 H56 B4 N7 P'
_chemical_formula_weight 444.91
_space_group_IT_number 14
_symmetry_cell_setting monoclinic
_symmetry_Int_Tables_number 14
_symmetry_space_group_name_Hall '-P 2ybc'
_symmetry_space_group_name_H-M 'P 1 21/c 1'
_atom_sites_solution_hydrogens geom
_atom_sites_solution_primary direct
_audit_creation_method SHELXL-97
_cell_angle_alpha 90.00
_cell_angle_beta 101.029(2)
_cell_angle_gamma 90.00
_cell_formula_units_Z 4
_cell_length_a 17.8873(8)
_cell_length_b 10.4153(5)
_cell_length_c 15.5540(7)
_cell_measurement_temperature 143(1)
_cell_volume 2844.2(2)
_computing_data_collection 'Bruker APEX2'
_computing_data_reduction 'Bruker SAINT'
_computing_structure_refinement 'SHELXL-97 (Sheldrick, 2008)'
_computing_structure_solution 'SHELXS-97 (Sheldrick, 2008)'
_diffrn_ambient_temperature 143(1)
_diffrn_measured_fraction_theta_full 0.990
_diffrn_measured_fraction_theta_max 0.990
_diffrn_measurement_device 'CCD Area Detector'
_diffrn_measurement_device_type 'Bruker APEXII'
_diffrn_measurement_method 'phi and omega scans'
_diffrn_radiation_monochromator graphite
_diffrn_radiation_source 'sealed tube'
_diffrn_radiation_type MoK\a
_diffrn_radiation_wavelength 0.71073
_diffrn_reflns_av_R_equivalents 0.0249
_diffrn_reflns_av_sigmaI/netI 0.0148
_diffrn_reflns_limit_h_max 20
_diffrn_reflns_limit_h_min -21
_diffrn_reflns_limit_k_max 12
_diffrn_reflns_limit_k_min -12
_diffrn_reflns_limit_l_max 18
_diffrn_reflns_limit_l_min -18
_diffrn_reflns_number 37499
_diffrn_reflns_theta_full 25.11
_diffrn_reflns_theta_max 25.11
_diffrn_reflns_theta_min 2.27
_exptl_absorpt_coefficient_mu 0.115
_exptl_absorpt_correction_T_max 0.7452
_exptl_absorpt_correction_T_min 0.6966
_exptl_absorpt_correction_type multi-scan
_exptl_absorpt_process_details '(SADABS; Sheldrick, 2007)'
_exptl_crystal_density_diffrn 1.039
_exptl_crystal_F_000 992
_exptl_crystal_size_max 0.30
_exptl_crystal_size_mid 0.30
_exptl_crystal_size_min 0.10
_refine_diff_density_max 0.257
_refine_diff_density_min -0.275
_refine_diff_density_rms 0.032
_refine_ls_extinction_method none
_refine_ls_goodness_of_fit_ref 0.990
_refine_ls_hydrogen_treatment refall
_refine_ls_matrix_type full
_refine_ls_number_parameters 496
_refine_ls_number_reflns 5031
_refine_ls_number_restraints 0
_refine_ls_restrained_S_all 0.990
_refine_ls_R_factor_all 0.0367
_refine_ls_R_factor_gt 0.0315
_refine_ls_shift/su_max 0.003
_refine_ls_shift/su_mean 0.001
_refine_ls_structure_factor_coef Fsqd
_refine_ls_weighting_details 'calc w=1/[\s^2^(Fo^2^)+(0.0419P)^2^+1.1427P] where P=(Fo^2^+2Fc^2^)/3'
_refine_ls_weighting_scheme calc
_refine_ls_wR_factor_gt 0.0791
_refine_ls_wR_factor_ref 0.0829
_reflns_number_gt 4461
_reflns_number_total 5031
_reflns_threshold_expression >2sigma(I)
_cod_data_source_file ja207971h_si_003.cif
_cod_data_source_block UP3393-CMPD2a
_cod_original_sg_symbol_H-M 'P 21/c '
_cod_database_code 4107007

loop_
_symmetry_equiv_pos_as_xyz
'x, y, z'
'-x, y+1/2, -z+1/2'
'-x, -y, -z'
'x, -y-1/2, z-1/2'

loop_
_atom_site_label
_atom_site_type_symbol
_atom_site_fract_x
_atom_site_fract_y
_atom_site_fract_z
_atom_site_U_iso_or_equiv
_atom_site_adp_type
_atom_site_occupancy
_atom_site_symmetry_multiplicity
_atom_site_calc_flag
B1 B 0.44036(9) 0.62878(15) 0.08481(9) 0.0271(3) Uani 1 1 d
N2 N 0.50973(6) 0.56295(10) 0.14968(7) 0.0220(2) Uani 1 1 d
B3 B 0.49763(8) 0.42761(13) 0.18810(9) 0.0203(3) Uani 1 1 d
N4 N 0.57091(6) 0.39500(11) 0.25809(7) 0.0220(2) Uani 1 1 d
B5 B 0.65272(8) 0.41269(14) 0.23069(10) 0.0255(3) Uani 1 1 d
N6 N 0.48772(7) 0.32658(10) 0.11263(7) 0.0215(2) Uani 1 1 d
B7 B 0.47525(8) 0.18186(14) 0.13930(10) 0.0259(3) Uani 1 1 d
H1A H 0.4608(8) 0.7256(15) 0.0648(10) 0.039(4) Uiso 1 1 d
H1B H 0.4236(8) 0.5645(14) 0.0247(9) 0.032(4) Uiso 1 1 d
H1C H 0.3914(9) 0.6416(15) 0.1202(10) 0.040(4) Uiso 1 1 d
H2A H 0.5508(9) 0.5571(14) 0.1252(10) 0.029(4) Uiso 1 1 d
H2B H 0.5235(9) 0.6132(16) 0.1948(11) 0.034(4) Uiso 1 1 d
H3 H 0.4464(7) 0.4278(12) 0.2177(8) 0.018(3) Uiso 1 1 d
H4A H 0.5692(8) 0.4420(15) 0.3030(10) 0.030(4) Uiso 1 1 d
H4B H 0.5665(8) 0.3161(16) 0.2769(9) 0.027(4) Uiso 1 1 d
H5A H 0.6682(9) 0.5165(15) 0.2350(10) 0.038(4) Uiso 1 1 d
H5B H 0.6962(8) 0.3544(14) 0.2778(9) 0.033(4) Uiso 1 1 d
H5C H 0.6475(8) 0.3773(15) 0.1624(10) 0.036(4) Uiso 1 1 d
H6A H 0.5262(9) 0.3305(14) 0.0858(9) 0.028(4) Uiso 1 1 d
H6B H 0.4485(9) 0.3515(15) 0.0742(10) 0.030(4) Uiso 1 1 d
H7A H 0.5256(8) 0.1514(14) 0.1891(9) 0.029(4) Uiso 1 1 d
H7B H 0.4224(9) 0.1769(15) 0.1686(10) 0.039(4) Uiso 1 1 d
H7C H 0.4705(9) 0.1178(16) 0.0801(10) 0.042(4) Uiso 1 1 d
P1 P 0.219029(16) 0.43794(3) 0.391650(19) 0.01859(10) Uani 1 1 d
N8 N 0.23382(6) 0.51533(10) 0.48742(6) 0.0234(2) Uani 1 1 d
N9 N 0.17903(6) 0.51684(10) 0.30057(7) 0.0245(2) Uani 1 1 d
N10 N 0.25951(6) 0.29597(10) 0.38233(7) 0.0244(2) Uani 1 1 d
N11 N 0.31646(5) 0.51431(10) 0.37405(6) 0.0203(2) Uani 1 1 d
C12 C 0.30749(8) 0.57643(15) 0.51941(9) 0.0300(3) Uani 1 1 d
C13 C 0.33547(8) 0.62030(13) 0.43889(9) 0.0276(3) Uani 1 1 d
C14 C 0.22370(8) 0.61035(15) 0.26215(10) 0.0316(3) Uani 1 1 d
C15 C 0.30449(7) 0.56237(14) 0.28245(8) 0.0260(3) Uani 1 1 d
C16 C 0.33348(8) 0.28989(14) 0.35585(10) 0.0326(3) Uani 1 1 d
C17 C 0.37477(7) 0.41066(13) 0.38961(9) 0.0264(3) Uani 1 1 d
C18 C 0.18815(8) 0.49210(13) 0.55472(8) 0.0254(3) Uani 1 1 d
C19 C 0.14688(8) 0.61147(14) 0.57827(9) 0.0300(3) Uani 1 1 d
C20 C 0.10968(10) 0.58118(19) 0.65599(11) 0.0451(4) Uani 1 1 d
C21 C 0.08979(10) 0.66127(19) 0.50068(12) 0.0465(4) Uani 1 1 d
C22 C 0.09682(7) 0.52409(14) 0.26858(9) 0.0281(3) Uani 1 1 d
C23 C 0.07163(8) 0.46281(17) 0.17829(9) 0.0378(4) Uani 1 1 d
C24 C 0.08393(13) 0.3186(2) 0.18218(15) 0.0603(5) Uani 1 1 d
C25 C -0.01098(10) 0.4984(3) 0.14111(13) 0.0621(6) Uani 1 1 d
C26 C 0.22117(8) 0.17271(12) 0.38711(9) 0.0269(3) Uani 1 1 d
C27 C 0.25988(8) 0.08724(13) 0.46262(9) 0.0303(3) Uani 1 1 d
C28 C 0.21881(10) -0.04109(16) 0.45969(14) 0.0467(4) Uani 1 1 d
C29 C 0.26600(12) 0.15250(18) 0.55059(11) 0.0493(4) Uani 1 1 d
H1 H 0.1537(7) 0.3874(12) 0.4023(8) 0.014(3) Uiso 1 1 d
H12A H 0.3433(9) 0.5151(15) 0.5542(10) 0.034(4) Uiso 1 1 d
H12B H 0.3016(8) 0.6493(15) 0.5551(10) 0.032(4) Uiso 1 1 d
H13A H 0.3083(8) 0.6965(15) 0.4146(9) 0.030(4) Uiso 1 1 d
H13B H 0.3880(9) 0.6360(14) 0.4482(9) 0.028(4) Uiso 1 1 d
H14A H 0.2188(9) 0.6980(17) 0.2857(10) 0.040(4) Uiso 1 1 d
H14B H 0.2078(9) 0.6134(15) 0.2013(11) 0.036(4) Uiso 1 1 d
H15A H 0.3109(8) 0.4905(14) 0.2455(9) 0.023(3) Uiso 1 1 d
H15B H 0.3412(8) 0.6256(14) 0.2785(9) 0.028(4) Uiso 1 1 d
H16A H 0.3280(9) 0.2802(15) 0.2920(11) 0.041(4) Uiso 1 1 d
H16B H 0.3612(9) 0.2170(17) 0.3815(10) 0.042(4) Uiso 1 1 d
H17A H 0.3927(8) 0.4051(13) 0.4518(10) 0.026(3) Uiso 1 1 d
H17B H 0.4155(8) 0.4315(13) 0.3614(9) 0.025(3) Uiso 1 1 d
H18A H 0.2223(8) 0.4596(14) 0.6089(10) 0.031(4) Uiso 1 1 d
H18B H 0.1499(8) 0.4271(13) 0.5336(9) 0.023(3) Uiso 1 1 d
H19 H 0.1841(8) 0.6772(15) 0.5954(9) 0.031(4) Uiso 1 1 d
H20A H 0.0834(11) 0.6557(19) 0.6722(12) 0.058(5) Uiso 1 1 d
H20B H 0.1508(12) 0.5571(19) 0.7082(13) 0.065(6) Uiso 1 1 d
H20C H 0.0754(10) 0.5128(18) 0.6414(11) 0.046(5) Uiso 1 1 d
H21A H 0.1151(10) 0.6822(17) 0.4517(12) 0.050(5) Uiso 1 1 d
H21B H 0.0648(11) 0.736(2) 0.5164(12) 0.062(6) Uiso 1 1 d
H21C H 0.0507(11) 0.5955(19) 0.4788(12) 0.059(5) Uiso 1 1 d
H22A H 0.0805(8) 0.6153(16) 0.2665(9) 0.032(4) Uiso 1 1 d
H22B H 0.0708(8) 0.4802(14) 0.3102(9) 0.028(4) Uiso 1 1 d
H23 H 0.1013(9) 0.5007(15) 0.1391(10) 0.038(4) Uiso 1 1 d
H24A H 0.0527(12) 0.283(2) 0.2206(14) 0.067(6) Uiso 1 1 d
H24B H 0.1393(12) 0.2973(19) 0.2062(13) 0.067(6) Uiso 1 1 d
H24C H 0.0702(12) 0.282(2) 0.1254(15) 0.077(7) Uiso 1 1 d
H25A H -0.0261(12) 0.463(2) 0.0810(14) 0.073(6) Uiso 1 1 d
H25B H -0.0177(12) 0.591(2) 0.1400(14) 0.072(7) Uiso 1 1 d
H25C H -0.0437(12) 0.460(2) 0.1775(14) 0.068(6) Uiso 1 1 d
H26A H 0.2173(8) 0.1272(15) 0.3307(10) 0.033(4) Uiso 1 1 d
H26B H 0.1682(8) 0.1893(13) 0.3940(9) 0.027(4) Uiso 1 1 d
H27 H 0.3111(9) 0.0701(14) 0.4538(10) 0.035(4) Uiso 1 1 d
H28A H 0.1695(12) -0.0292(18) 0.4734(12) 0.060(5) Uiso 1 1 d
H28B H 0.2461(10) -0.0989(18) 0.5049(12) 0.050(5) Uiso 1 1 d
H28C H 0.2129(12) -0.080(2) 0.4017(15) 0.073(7) Uiso 1 1 d
H29A H 0.2148(10) 0.1661(16) 0.5602(10) 0.042(5) Uiso 1 1 d
H29B H 0.2923(11) 0.238(2) 0.5537(12) 0.060(5) Uiso 1 1 d
H29C H 0.2924(11) 0.096(2) 0.5971(13) 0.064(6) Uiso 1 1 d

loop_
_atom_site_aniso_label
_atom_site_aniso_U_11
_atom_site_aniso_U_22
_atom_site_aniso_U_33
_atom_site_aniso_U_23
_atom_site_aniso_U_13
_atom_site_aniso_U_12
B1 0.0290(7) 0.0277(8) 0.0239(7) 0.0039(6) 0.0033(6) 0.0041(6)
N2 0.0231(5) 0.0218(5) 0.0213(5) -0.0003(4) 0.0045(4) 0.0002(4)
B3 0.0215(7) 0.0216(7) 0.0178(6) 0.0013(5) 0.0043(5) -0.0004(5)
N4 0.0269(6) 0.0211(6) 0.0174(5) -0.0002(4) 0.0030(4) -0.0011(4)
B5 0.0226(7) 0.0267(8) 0.0265(7) -0.0007(6) 0.0030(6) 0.0012(6)
N6 0.0230(5) 0.0234(6) 0.0177(5) 0.0013(4) 0.0026(5) -0.0009(4)
B7 0.0271(7) 0.0223(7) 0.0264(7) 0.0022(6) 0.0001(6) -0.0030(6)
P1 0.01801(16) 0.01930(17) 0.01812(16) -0.00049(12) 0.00261(12) -0.00041(12)
N8 0.0219(5) 0.0284(6) 0.0207(5) -0.0042(4) 0.0061(4) -0.0031(4)
N9 0.0186(5) 0.0288(6) 0.0244(5) 0.0051(4) -0.0004(4) -0.0022(4)
N10 0.0246(5) 0.0203(5) 0.0298(6) -0.0003(4) 0.0089(4) 0.0001(4)
N11 0.0187(5) 0.0231(5) 0.0189(5) -0.0007(4) 0.0030(4) -0.0015(4)
C12 0.0252(7) 0.0395(8) 0.0252(7) -0.0119(6) 0.0042(5) -0.0063(6)
C13 0.0237(7) 0.0294(7) 0.0299(7) -0.0089(6) 0.0052(5) -0.0081(6)
C14 0.0275(7) 0.0351(8) 0.0301(7) 0.0123(6) 0.0001(6) -0.0042(6)
C15 0.0260(7) 0.0304(7) 0.0216(6) 0.0050(5) 0.0044(5) -0.0054(6)
C16 0.0326(7) 0.0270(7) 0.0426(8) 0.0001(6) 0.0186(6) 0.0054(6)
C17 0.0197(6) 0.0328(7) 0.0278(7) 0.0040(5) 0.0074(5) 0.0052(5)
C18 0.0284(7) 0.0274(7) 0.0216(6) -0.0010(5) 0.0081(5) -0.0015(6)
C19 0.0274(7) 0.0331(7) 0.0310(7) -0.0070(6) 0.0089(6) -0.0011(6)
C20 0.0446(9) 0.0546(11) 0.0422(9) -0.0123(8) 0.0235(8) -0.0016(8)
C21 0.0423(9) 0.0497(10) 0.0472(10) 0.0005(8) 0.0075(8) 0.0161(8)
C22 0.0197(6) 0.0371(8) 0.0262(7) 0.0028(6) 0.0011(5) 0.0031(6)
C23 0.0247(7) 0.0605(10) 0.0260(7) -0.0005(7) -0.0003(6) -0.0052(7)
C24 0.0632(13) 0.0578(12) 0.0549(12) -0.0196(10) -0.0012(10) -0.0130(10)
C25 0.0305(9) 0.110(2) 0.0396(10) 0.0021(11) -0.0088(7) -0.0030(10)
C26 0.0282(7) 0.0200(6) 0.0307(7) -0.0015(5) 0.0013(5) -0.0018(5)
C27 0.0260(7) 0.0252(7) 0.0387(8) 0.0056(6) 0.0037(6) 0.0010(5)
C28 0.0393(9) 0.0292(8) 0.0690(12) 0.0143(8) 0.0035(8) -0.0022(7)
C29 0.0658(12) 0.0461(10) 0.0338(8) 0.0100(7) 0.0039(8) 0.0010(9)

loop_
_atom_type_symbol
_atom_type_description
_atom_type_scat_dispersion_real
_atom_type_scat_dispersion_imag
_atom_type_scat_source
C C 0.0033 0.0016 'International Tables Vol C Tables 4.2.6.8 and 6.1.1.4'
H H 0.0000 0.0000 'International Tables Vol C Tables 4.2.6.8 and 6.1.1.4'
B B 0.0013 0.0007 'International Tables Vol C Tables 4.2.6.8 and 6.1.1.4'
N N 0.0061 0.0033 'International Tables Vol C Tables 4.2.6.8 and 6.1.1.4'
P P 0.1023 0.0942 'International Tables Vol C Tables 4.2.6.8 and 6.1.1.4'

loop_
_geom_angle_atom_site_label_1
_geom_angle_atom_site_label_2
_geom_angle_atom_site_label_3
_geom_angle
N2 B1 H1A 107.6(8)
N2 B1 H1B 108.4(7)
H1A B1 H1B 110.1(10)
N2 B1 H1C 109.0(8)
H1A B1 H1C 110.4(11)
H1B B1 H1C 111.2(11)
B3 N2 B1 118.78(10)
B3 N2 H2A 106.7(9)
B1 N2 H2A 111.3(9)
B3 N2 H2B 105.7(10)
B1 N2 H2B 108.4(10)
H2A N2 H2B 104.9(13)
N6 B3 N2 108.95(10)
N6 B3 N4 109.55(10)
N2 B3 N4 107.56(10)
N6 B3 H3 109.4(7)
N2 B3 H3 110.2(7)
N4 B3 H3 111.1(7)
B3 N4 B5 118.10(10)
B3 N4 H4A 106.6(10)
B5 N4 H4A 109.0(10)
B3 N4 H4B 108.4(9)
B5 N4 H4B 109.8(9)
H4A N4 H4B 104.0(13)
N4 B5 H5A 108.9(8)
N4 B5 H5B 108.2(7)
H5A B5 H5B 110.4(11)
N4 B5 H5C 107.5(8)
H5A B5 H5C 110.7(11)
H5B B5 H5C 111.1(10)
B3 N6 B7 116.37(10)
B3 N6 H6A 110.0(10)
B7 N6 H6A 109.4(10)
B3 N6 H6B 106.0(10)
B7 N6 H6B 109.1(10)
H6A N6 H6B 105.4(13)
N6 B7 H7A 108.4(7)
N6 B7 H7B 108.7(8)
H7A B7 H7B 109.5(10)
N6 B7 H7C 109.9(8)
H7A B7 H7C 108.8(11)
H7B B7 H7C 111.5(11)
N10 P1 N8 120.60(5)
N10 P1 N9 118.98(5)
N8 P1 N9 119.13(6)
N10 P1 N11 86.33(5)
N8 P1 N11 86.33(5)
N9 P1 N11 86.04(5)
N10 P1 H1 93.8(5)
N8 P1 H1 94.2(5)
N9 P1 H1 93.2(5)
N11 P1 H1 179.2(5)
C12 N8 C18 114.70(10)
C12 N8 P1 119.49(8)
C18 N8 P1 122.86(8)
C14 N9 C22 114.86(10)
C14 N9 P1 119.69(8)
C22 N9 P1 123.53(9)
C16 N10 C26 115.77(10)
C16 N10 P1 119.71(9)
C26 N10 P1 123.96(8)
C15 N11 C17 111.59(10)
C15 N11 C13 111.82(10)
C17 N11 C13 111.42(10)
C15 N11 P1 107.36(7)
C17 N11 P1 107.09(8)
C13 N11 P1 107.27(7)
N8 C12 C13 105.69(10)
N8 C12 H12A 110.7(9)
C13 C12 H12A 111.5(9)
N8 C12 H12B 110.4(9)
C13 C12 H12B 109.4(9)
H12A C12 H12B 109.1(12)
N11 C13 C12 105.60(10)
N11 C13 H13A 108.1(9)
C12 C13 H13A 110.6(8)
N11 C13 H13B 109.0(9)
C12 C13 H13B 114.1(8)
H13A C13 H13B 109.3(12)
N9 C14 C15 105.77(11)
N9 C14 H14A 111.7(9)
C15 C14 H14A 112.1(9)
N9 C14 H14B 110.6(9)
C15 C14 H14B 108.5(9)
H14A C14 H14B 108.1(13)
N11 C15 C14 105.63(10)
N11 C15 H15A 107.3(8)
C14 C15 H15A 110.6(8)
N11 C15 H15B 108.9(8)
C14 C15 H15B 114.1(9)
H15A C15 H15B 109.9(12)
N10 C16 C17 106.05(11)
N10 C16 H16A 111.6(9)
C17 C16 H16A 112.7(10)
N10 C16 H16B 110.1(10)
C17 C16 H16B 109.9(10)
H16A C16 H16B 106.5(13)
N11 C17 C16 105.56(10)
N11 C17 H17A 107.2(8)
C16 C17 H17A 110.4(8)
N11 C17 H17B 109.6(8)
C16 C17 H17B 113.6(8)
H17A C17 H17B 110.1(12)
N8 C18 C19 113.47(11)
N8 C18 H18A 108.9(8)
C19 C18 H18A 108.6(8)
N8 C18 H18B 109.0(8)
C19 C18 H18B 107.9(8)
H18A C18 H18B 109.0(12)
C21 C19 C20 111.92(13)
C21 C19 C18 111.78(12)
C20 C19 C18 109.10(13)
C21 C19 H19 107.7(9)
C20 C19 H19 108.4(9)
C18 C19 H19 107.9(9)
C19 C20 H20A 110.5(11)
C19 C20 H20B 109.1(11)
H20A C20 H20B 107.7(15)
C19 C20 H20C 109.3(10)
H20A C20 H20C 110.2(15)
H20B C20 H20C 110.2(15)
C19 C21 H21A 110.7(10)
C19 C21 H21B 110.6(12)
H21A C21 H21B 109.1(15)
C19 C21 H21C 111.1(11)
H21A C21 H21C 106.6(15)
H21B C21 H21C 108.5(16)
N9 C22 C23 113.05(11)
N9 C22 H22A 109.4(8)
C23 C22 H22A 109.7(8)
N9 C22 H22B 109.0(8)
C23 C22 H22B 108.6(8)
H22A C22 H22B 107.1(12)
C24 C23 C25 112.22(17)
C24 C23 C22 111.18(14)
C25 C23 C22 109.90(14)
C24 C23 H23 109.7(10)
C25 C23 H23 105.7(9)
C22 C23 H23 107.9(9)
C23 C24 H24A 107.8(13)
C23 C24 H24B 110.8(12)
H24A C24 H24B 109.2(17)
C23 C24 H24C 110.2(14)
H24A C24 H24C 110.4(18)
H24B C24 H24C 108.4(17)
C23 C25 H25A 109.7(12)
C23 C25 H25B 110.8(13)
H25A C25 H25B 109.9(18)
C23 C25 H25C 109.1(12)
H25A C25 H25C 108.1(17)
H25B C25 H25C 109.2(18)
N10 C26 C27 113.68(10)
N10 C26 H26A 109.2(9)
C27 C26 H26A 110.3(9)
N10 C26 H26B 108.7(8)
C27 C26 H26B 108.7(8)
H26A C26 H26B 105.9(11)
C29 C27 C28 111.88(14)
C29 C27 C26 112.13(12)
C28 C27 C26 110.07(12)
C29 C27 H27 107.7(9)
C28 C27 H27 107.3(9)
C26 C27 H27 107.5(9)
C27 C28 H28A 109.9(12)
C27 C28 H28B 110.3(10)
H28A C28 H28B 105.9(15)
C27 C28 H28C 111.3(13)
H28A C28 H28C 108.6(17)
H28B C28 H28C 110.8(16)
C27 C29 H29A 107.4(10)
C27 C29 H29B 113.3(11)
H29A C29 H29B 108.1(15)
C27 C29 H29C 110.0(11)
H29A C29 H29C 108.2(15)
H29B C29 H29C 109.7(16)

loop_
_geom_bond_atom_site_label_1
_geom_bond_atom_site_label_2
_geom_bond_distance
B1 N2 1.5965(17)
B1 H1A 1.136(16)
B1 H1B 1.143(14)
B1 H1C 1.128(15)
N2 B3 1.5622(17)
N2 H2A 0.892(16)
N2 H2B 0.872(17)
B3 N6 1.5610(16)
B3 N4 1.5724(16)
B3 H3 1.102(13)
N4 B5 1.6113(17)
N4 H4A 0.859(16)
N4 H4B 0.881(16)
B5 H5A 1.115(16)
B5 H5B 1.137(15)
B5 H5C 1.112(15)
N6 B7 1.5904(17)
N6 H6A 0.872(16)
N6 H6B 0.870(16)
B7 H7A 1.117(14)
B7 H7B 1.126(15)
B7 H7C 1.127(16)
P1 N10 1.6649(10)
P1 N8 1.6697(10)
P1 N9 1.6752(10)
P1 N11 1.9817(10)
P1 H1 1.321(12)
N8 C12 1.4623(16)
N8 C18 1.4658(16)
N9 C14 1.4583(17)
N9 C22 1.4615(16)
N10 C16 1.4606(17)
N10 C26 1.4640(16)
N11 C15 1.4865(15)
N11 C17 1.4884(16)
N11 C13 1.4900(16)
C12 C13 1.5058(19)
C12 H12A 0.989(16)
C12 H12B 0.958(16)
C13 H13A 0.969(16)
C13 H13B 0.938(15)
C14 C15 1.5044(19)
C14 H14A 0.994(17)
C14 H14B 0.935(16)
C15 H15A 0.964(14)
C15 H15B 0.940(15)
C16 C17 1.502(2)
C16 H16A 0.984(16)
C16 H16B 0.952(17)
C17 H17A 0.961(14)
C17 H17B 0.945(15)
C18 C19 1.5258(18)
C18 H18A 1.001(15)
C18 H18B 0.974(14)
C19 C21 1.515(2)
C19 C20 1.520(2)
C19 H19 0.957(16)
C20 H20A 0.97(2)
C20 H20B 1.02(2)
C20 H20C 0.939(19)
C21 H21A 0.982(19)
C21 H21B 0.95(2)
C21 H21C 0.99(2)
C22 C23 1.5299(19)
C22 H22A 0.992(16)
C22 H22B 0.979(15)
C23 C24 1.518(3)
C23 C25 1.526(2)
C23 H23 0.966(16)
C24 H24A 0.96(2)
C24 H24B 1.01(2)
C24 H24C 0.95(2)
C25 H25A 0.99(2)
C25 H25B 0.98(2)
C25 H25C 0.97(2)
C26 C27 1.5297(18)
C26 H26A 0.987(15)
C26 H26B 0.988(15)
C27 C29 1.513(2)
C27 C28 1.522(2)
C27 H27 0.969(16)
C28 H28A 0.95(2)
C28 H28B 0.982(19)
C28 H28C 0.98(2)
C29 H29A 0.965(17)
C29 H29B 1.01(2)
C29 H29C 0.98(2)
